data_2018350
loop_
_publ_author_name
'Artner, Christine'
'Weil, Matthias'

_publ_section_title
;
 PbCa~2~[Al~8~O~15~] with a novel three-dimensional aluminate anion
;
_journal_coeditor_code LG3070
_journal_issue 1
_journal_name_full 'Acta Crystallographica Section C'
_journal_page_first i1
_journal_page_last i3
_journal_paper_doi 10.1107/S0108270111054679
_journal_volume 68
_journal_year 2012
_chemical_formula_iupac 'Pb Ca2 [Al8 O15]'
_chemical_formula_structural 'Pb Ca2 [Al8 O15]'
_chemical_formula_sum 'Al8 Ca2 O15 Pb'
_chemical_formula_weight 743.19
_chemical_name_systematic 'lead(II) dicalcium octaaluminate'
_space_group_IT_number 62
_symmetry_cell_setting orthorhombic
_symmetry_space_group_name_Hall '-P 2ac 2n'
_symmetry_space_group_name_H-M 'P n m a'
_atom_sites_solution_primary direct
_atom_sites_solution_secondary difmap
_audit_creation_method SHELXL97
_cell_angle_alpha 90.00
_cell_angle_beta 90.00
_cell_angle_gamma 90.00
_cell_formula_units_Z 4
_cell_length_a 5.37020(10)
_cell_length_b 27.9903(4)
_cell_length_c 8.88110(10)
_cell_measurement_reflns_used 14887
_cell_measurement_temperature 296(2)
_cell_measurement_theta_max 45.002
_cell_measurement_theta_min 2.911
_cell_volume 1334.95(3)
_computing_cell_refinement 'SAINT (Bruker, 2008)'
_computing_data_collection 'APEX2 (Bruker, 2008)'
_computing_data_reduction 'SAINT (Bruker, 2008)'
_computing_molecular_graphics 'ATOMS for Windows (Dowty, 2008)'
_computing_publication_material 'publCIF (Westrip, 2010)'
_computing_structure_refinement 'SHELXL97 (Sheldrick, 2008)'
_computing_structure_solution 'SHELXS97 (Sheldrick, 2008)'
_diffrn_ambient_temperature 296(2)
_diffrn_measured_fraction_theta_full 0.998
_diffrn_measured_fraction_theta_max 0.998
_diffrn_measurement_device_type 'Bruker APEXII CCD area-detector'
_diffrn_measurement_method '\w and \f scans'
_diffrn_radiation_monochromator graphite
_diffrn_radiation_source 'fine-focus sealed tube'
_diffrn_radiation_type MoK\a
_diffrn_radiation_wavelength 0.71073
_diffrn_reflns_av_R_equivalents 0.0367
_diffrn_reflns_av_sigmaI/netI 0.0233
_diffrn_reflns_limit_h_max 5
_diffrn_reflns_limit_h_min -10
_diffrn_reflns_limit_k_max 55
_diffrn_reflns_limit_k_min -55
_diffrn_reflns_limit_l_max 17
_diffrn_reflns_limit_l_min -17
_diffrn_reflns_number 39453
_diffrn_reflns_theta_full 45.07
_diffrn_reflns_theta_max 45.07
_diffrn_reflns_theta_min 2.91
_diffrn_standards_number 0
_exptl_absorpt_coefficient_mu 14.023
_exptl_absorpt_correction_T_max 0.246
_exptl_absorpt_correction_T_min 0.187
_exptl_absorpt_correction_type multi-scan
_exptl_absorpt_process_details '(SADABS; Bruker, 2008)'
_exptl_crystal_colour colourless
_exptl_crystal_density_diffrn 3.698
_exptl_crystal_density_method 'not measured'
_exptl_crystal_description block
_exptl_crystal_F_000 1384
_exptl_crystal_size_max 0.12
_exptl_crystal_size_mid 0.12
_exptl_crystal_size_min 0.10
_refine_diff_density_max 3.914
_refine_diff_density_min -3.206
_refine_ls_extinction_method none
_refine_ls_goodness_of_fit_ref 1.057
_refine_ls_matrix_type full
_refine_ls_number_parameters 121
_refine_ls_number_reflns 5602
_refine_ls_number_restraints 0
_refine_ls_restrained_S_all 1.057
_refine_ls_R_factor_all 0.0289
_refine_ls_R_factor_gt 0.0242
_refine_ls_shift/su_max 0.003
_refine_ls_shift/su_mean 0.000
_refine_ls_structure_factor_coef Fsqd
_refine_ls_weighting_details 'calc w = 1/[\s^2^(Fo^2^)+(0.0289P)^2^+2.4320P] where P=(Fo^2^+2Fc^2^)/3'
_refine_ls_weighting_scheme calc
_refine_ls_wR_factor_gt 0.0582
_refine_ls_wR_factor_ref 0.0597
_reflns_number_gt 5068
_reflns_number_total 5602
_reflns_threshold_expression I>2\s(I)
_cod_data_source_file lg3070.cif
_cod_data_source_block I
_cod_database_code 2018350
_cod_database_fobs_code 2018350

loop_
_symmetry_equiv_pos_as_xyz
'x, y, z'
'-x+1/2, -y, z+1/2'
'-x, y+1/2, -z'
'x+1/2, -y+1/2, -z+1/2'
'-x, -y, -z'
'x-1/2, y, -z-1/2'
'x, -y-1/2, z'
'-x-1/2, y-1/2, z-1/2'

loop_
_atom_site_type_symbol
_atom_site_label
_atom_site_fract_x
_atom_site_fract_y
_atom_site_fract_z
_atom_site_U_iso_or_equiv
_atom_site_adp_type
_atom_site_calc_flag
_atom_site_refinement_flags
_atom_site_occupancy
_atom_site_symmetry_multiplicity
Pb Pb1 0.428096(16) 0.2500 1.044280(10) 0.00950(2) Uani d S 1 2
Ca Ca1 0.06048(5) 0.110812(11) 0.56641(3) 0.00579(4) Uani d . 1 1
Al Al1 0.12604(10) 0.038859(18) 0.83700(6) 0.00556(7) Uani d . 1 1
Al Al2 0.01849(10) 0.189427(18) 0.84718(6) 0.00551(7) Uani d . 1 1
Al Al3 -0.02687(10) 0.161644(19) 1.18773(6) 0.00613(7) Uani d . 1 1
Al Al4 0.19008(11) 0.058665(19) 1.19384(6) 0.00718(8) Uani d . 1 1
O O1 0.3975(2) 0.02335(4) 1.30357(15) 0.00844(17) Uani d . 1 1
O O2 0.0424(4) 0.2500 0.8979(2) 0.0099(3) Uani d S 1 2
O O3 -0.1119(2) 0.15916(5) 1.00045(14) 0.00934(18) Uani d . 1 1
O O4 -0.1677(2) 0.17341(5) 0.69052(14) 0.00905(17) Uani d . 1 1
O O5 0.0309(3) 0.10693(5) 1.28228(14) 0.01041(19) Uani d . 1 1
O O6 0.2544(2) 0.05825(5) 1.00378(13) 0.00903(17) Uani d . 1 1
O O7 -0.2424(2) 0.19359(5) 1.29953(15) 0.00955(18) Uani d . 1 1
O O8 0.3353(2) 0.06358(4) 0.70435(14) 0.00792(16) Uani d . 1 1

loop_
_atom_site_aniso_label
_atom_site_aniso_U_11
_atom_site_aniso_U_22
_atom_site_aniso_U_33
_atom_site_aniso_U_12
_atom_site_aniso_U_13
_atom_site_aniso_U_23
Pb1 0.00860(3) 0.00848(3) 0.01142(3) 0.000 0.00116(2) 0.000
Ca1 0.00480(9) 0.00603(9) 0.00653(9) -0.00098(7) -0.00031(7) 0.00050(7)
Al1 0.00483(16) 0.00669(17) 0.00517(16) -0.00032(14) -0.00011(13) -0.00047(13)
Al2 0.00503(16) 0.00585(17) 0.00565(17) -0.00049(14) -0.00012(14) 0.00014(13)
Al3 0.00624(17) 0.00637(18) 0.00576(17) 0.00052(14) -0.00010(14) 0.00041(13)
Al4 0.00831(19) 0.00789(18) 0.00534(17) 0.00240(15) 0.00083(15) 0.00068(14)
O1 0.0078(4) 0.0069(4) 0.0106(4) -0.0006(3) -0.0019(3) 0.0017(3)
O2 0.0122(7) 0.0059(5) 0.0117(6) 0.000 -0.0014(5) 0.000
O3 0.0108(4) 0.0112(4) 0.0060(4) -0.0045(4) -0.0001(3) 0.0011(3)
O4 0.0063(4) 0.0120(4) 0.0089(4) 0.0015(3) -0.0022(3) -0.0023(3)
O5 0.0148(5) 0.0085(4) 0.0080(4) 0.0038(4) 0.0013(4) 0.0008(3)
O6 0.0089(4) 0.0131(4) 0.0051(4) -0.0032(4) 0.0001(3) -0.0011(3)
O7 0.0072(4) 0.0093(4) 0.0122(4) -0.0015(3) 0.0021(3) -0.0038(3)
O8 0.0056(4) 0.0092(4) 0.0089(4) 0.0008(3) 0.0018(3) 0.0020(3)

loop_
_atom_type_symbol
_atom_type_description
_atom_type_scat_dispersion_real
_atom_type_scat_dispersion_imag
_atom_type_scat_source
O O 0.0106 0.0060 'International Tables Vol C Tables 4.2.6.8 and 6.1.1.4'
Al Al 0.0645 0.0514 'International Tables Vol C Tables 4.2.6.8 and 6.1.1.4'
Ca Ca 0.2262 0.3064 'International Tables Vol C Tables 4.2.6.8 and 6.1.1.4'
Pb Pb -3.3944 10.1111 'International Tables Vol C Tables 4.2.6.8 and 6.1.1.4'

loop_
_geom_angle_atom_site_label_1
_geom_angle_atom_site_label_2
_geom_angle_atom_site_label_3
_geom_angle_site_symmetry_1
_geom_angle_site_symmetry_3
_geom_angle
O7 Pb1 O7 4_557 6_658 87.07(7)
O7 Pb1 O2 4_557 . 89.06(5)
O7 Pb1 O2 6_658 . 89.06(5)
O7 Pb1 O4 4_557 6_657 146.59(4)
O7 Pb1 O4 6_658 6_657 82.04(4)
O2 Pb1 O4 . 6_657 59.41(4)
O7 Pb1 O4 4_557 4_556 82.04(4)
O7 Pb1 O4 6_658 4_556 146.59(4)
O2 Pb1 O4 . 4_556 59.41(4)
O4 Pb1 O4 6_657 4_556 89.89(5)
O7 Pb1 O7 4_557 7_665 57.71(2)
O7 Pb1 O7 6_658 7_665 97.40(3)
O2 Pb1 O7 . 7_665 145.51(3)
O4 Pb1 O7 6_657 7_665 154.99(3)
O4 Pb1 O7 4_556 7_665 103.07(3)
O7 Pb1 O7 4_557 1_655 97.40(3)
O7 Pb1 O7 6_658 1_655 57.71(2)
O2 Pb1 O7 . 1_655 145.51(3)
O4 Pb1 O7 6_657 1_655 103.07(3)
O4 Pb1 O7 4_556 1_655 154.99(3)
O7 Pb1 O7 7_665 1_655 57.54(4)
O6 Ca1 O3 6_557 6_657 148.96(4)
O6 Ca1 O8 6_557 . 103.47(5)
O3 Ca1 O8 6_657 . 89.15(5)
O6 Ca1 O4 6_557 . 103.11(5)
O3 Ca1 O4 6_657 . 94.55(5)
O8 Ca1 O4 . . 119.67(4)
O6 Ca1 O5 6_557 1_554 69.90(4)
O3 Ca1 O5 6_657 1_554 79.37(5)
O8 Ca1 O5 . 1_554 122.66(4)
O4 Ca1 O5 . 1_554 117.15(4)
O6 Ca1 O8 6_557 6_557 64.63(4)
O3 Ca1 O8 6_657 6_557 145.34(4)
O8 Ca1 O8 . 6_557 67.11(2)
O4 Ca1 O8 . 6_557 77.52(4)
O5 Ca1 O8 1_554 6_557 134.40(4)
O6 Al1 O8 . 6_557 114.44(7)
O6 Al1 O8 . . 101.27(6)
O8 Al1 O8 6_557 . 105.83(5)
O6 Al1 O1 . 2_554 118.87(7)
O8 Al1 O1 6_557 2_554 106.89(6)
O8 Al1 O1 . 2_554 108.56(6)
O3 Al2 O2 . . 107.27(8)
O3 Al2 O4 . . 105.23(7)
O2 Al2 O4 . . 119.09(8)
O3 Al2 O4 . 6_657 113.85(7)
O2 Al2 O4 . 6_657 102.85(8)
O4 Al2 O4 . 6_657 108.89(5)
O3 Al3 O7 . . 112.85(7)
O3 Al3 O7 . 6_658 108.04(7)
O7 Al3 O7 . 6_658 105.85(7)
O3 Al3 O5 . . 117.88(7)
O7 Al3 O5 . . 106.58(7)
O7 Al3 O5 6_658 . 104.72(7)
O3 Al3 O5 . 6_558 81.22(5)
O7 Al3 O5 . 6_558 70.88(5)
O7 Al3 O5 6_658 6_558 170.62(6)
O5 Al3 O5 . 6_558 68.67(5)
O6 Al4 O1 . . 114.03(7)
O6 Al4 O5 . . 122.23(7)
O1 Al4 O5 . . 118.69(7)
O6 Al4 O1 . 6_558 100.26(6)
O1 Al4 O1 . 6_558 103.12(6)
O5 Al4 O1 . 6_558 89.56(7)
O6 Al4 O5 . 6_658 86.24(6)
O1 Al4 O5 . 6_658 77.07(5)
O5 Al4 O5 . 6_658 83.97(6)
O1 Al4 O5 6_558 6_658 172.62(6)
Al4 O1 Al4 . 6_658 103.92(7)
Al1 O1 Al1 2 5_657 66.70(4)
Al4 O1 Al1 . 5_657 124.39(6)
Al4 O1 Al1 6_658 5_657 68.50(4)
Al1 O1 Al1 2 6_658 89.65(5)
Al4 O1 Al1 . 6_658 131.29(6)
Al2 O2 Al2 . 7_565 149.14(12)
Al2 O2 Pb1 . . 101.41(6)
Al2 O2 Pb1 7_565 . 101.41(6)
Al2 O2 Pb1 . 1_455 91.49(7)
Al2 O2 Pb1 7_565 1_455 91.49(7)
Pb1 O2 Pb1 . 1_455 126.37(7)
Al3 O3 Al2 . . 128.62(8)
Al3 O3 Ca1 . 6_557 118.38(6)
Al2 O3 Ca1 . 6_557 113.00(6)
Al2 O4 Al2 . 6_557 128.32(8)
Al2 O4 Ca1 . . 104.88(6)
Al2 O4 Ca1 6_557 . 125.51(6)
Al2 O4 Pb1 . 6_557 105.39(6)
Al2 O4 Pb1 6_557 6_557 81.54(5)
Ca1 O4 Pb1 . 6_557 96.51(4)
Al3 O5 Al4 . . 122.01(8)
Al3 O5 Al4 . 6_558 114.46(7)
Al4 O5 Al4 . 6_558 88.67(6)
Al3 O5 Ca1 . 1_556 116.48(6)
Al4 O5 Ca1 . 1_556 116.25(6)
Al4 O5 Ca1 6_558 1_556 89.03(5)
Al1 O6 Al4 . . 139.90(8)
Al1 O6 Ca1 . 6_657 104.80(6)
Al4 O6 Ca1 . 6_657 113.94(6)
Al1 O6 Al4 . 6_658 155.89(7)
Al3 O7 Al3 . 6_558 110.17(7)
Al3 O7 Pb1 . 6_558 115.27(6)
Al3 O7 Pb1 6_558 6_558 130.73(7)
Al3 O7 Pb1 . 1_455 102.03(6)
Al1 O8 Al1 6_657 . 123.56(7)
Al1 O8 Ca1 6_657 . 132.88(7)
Al1 O8 Ca1 . . 99.78(6)
Al1 O8 Ca1 6_657 6_657 87.26(5)
Al1 O8 Ca1 . 6_657 88.51(5)
Ca1 O8 Ca1 . 6_657 113.62(5)

loop_
_geom_bond_atom_site_label_1
_geom_bond_atom_site_label_2
_geom_bond_site_symmetry_2
_geom_bond_distance
_geom_bond_publ_flag
Pb1 O7 4_557 2.2925(12) ?
Pb1 O7 6_658 2.2925(12) ?
Pb1 O2 . 2.4457(19) ?
Pb1 O4 6_657 3.0345(13) ?
Pb1 O4 4_556 3.0345(13) ?
Pb1 O7 7_665 3.2809(14) ?
Pb1 O7 1_655 3.2809(14) ?
Ca1 O6 6_557 2.2925(13) ?
Ca1 O3 6_657 2.2976(13) ?
Ca1 O8 . 2.3294(12) ?
Ca1 O4 . 2.4055(13) ?
Ca1 O5 1_554 2.5306(13) ?
Ca1 O8 6_557 2.7121(13) ?
Al1 O6 . 1.7214(13) y
Al1 O8 6_557 1.7470(13) y
Al1 O8 . 1.7690(13) y
Al1 O1 2_554 1.7708(13) y
Al2 O3 . 1.7496(13) y
Al2 O2 . 1.7589(7) y
Al2 O4 . 1.7709(13) y
Al2 O4 6_657 1.7758(13) y
Al3 O3 . 1.7262(14) y
Al3 O7 . 1.7676(13) y
Al3 O7 6_658 1.7738(14) y
Al3 O5 . 1.7740(14) y
Al3 O5 6_558 2.8381(16) ?
Al4 O6 . 1.7230(13) y
Al4 O1 . 1.7797(13) y
Al4 O5 . 1.7811(14) y
Al4 O1 6_558 1.8567(14) y
Al4 O5 6_658 2.2849(16) y
